data_7035981
loop_
_publ_author_name
'Aghakhanpour, Reza Babadi'
'Nabavizadeh, S. Masoud'
'Rashidi, Mehdi'
'Kubicki, Maciej'

_publ_section_title
;
 Luminescence properties of some monomeric and dimeric cycloplatinated(ii)
 complexes containing biphosphine ligands.
;
_journal_issue 36
_journal_name_full 'Dalton transactions (Cambridge, England : 2003)'
_journal_page_first 15829
_journal_page_last 15842
_journal_paper_doi 10.1039/c5dt02450a
_journal_volume 44
_journal_year 2015
_chemical_formula_moiety 'C37 H32 N P2 Pt, Cl'
_chemical_formula_sum 'C37 H32 Cl N P2 Pt'
_chemical_formula_weight 783.11
_chemical_name_systematic
;
 ?
;
_space_group_crystal_system orthorhombic
_space_group_IT_number 60
_space_group_name_Hall '-P 2n 2ab'
_space_group_name_H-M_alt 'P b c n'
_symmetry_space_group_name_Hall '-P 2n 2ab'
_symmetry_space_group_name_H-M 'P b c n'
_atom_sites_solution_hydrogens geom
_audit_creation_method SHELXL-2013
_audit_update_record
;
2015-07-24 deposited with the CCDC.
2015-07-29 downloaded from the CCDC.
;
_cell_angle_alpha 90
_cell_angle_beta 90
_cell_angle_gamma 90
_cell_formula_units_Z 8
_cell_length_a 18.4708(5)
_cell_length_b 20.6154(5)
_cell_length_c 16.8454(4)
_cell_measurement_reflns_used 8997
_cell_measurement_temperature 295(2)
_cell_measurement_theta_max 28.9617
_cell_measurement_theta_min 2.9583
_cell_volume 6414.4(3)
_computing_cell_refinement 'CrysAlis Pro (Oxford Diffraction (2009))'
_computing_data_collection 'CrysAlis Pro (Oxford Diffraction (2009))'
_computing_data_reduction 'CrysAlis Pro (Oxford Diffraction (2009))'
_computing_molecular_graphics
; 
SHELXTL (Sheldrick, 2008), Mercury (Macrae et al., 2008)
;
_computing_publication_material 'SHELXL-2013 (Sheldrick, 2008)'
_computing_structure_refinement 'SHELXL-2013 (Sheldrick, 2008)'
_computing_structure_solution 'SIR92 (Altomare et al., 1993)'
_diffrn_ambient_temperature 295(2)
_diffrn_detector_area_resol_mean 16.1544
_diffrn_measured_fraction_theta_full 0.998
_diffrn_measured_fraction_theta_max 0.998
_diffrn_measurement_device_type 'Xcalibur, Eos'
_diffrn_measurement_method '/w scan'
_diffrn_radiation_monochromator graphite
_diffrn_radiation_source 'Enhance (Mo) X-ray Source'
_diffrn_radiation_type 'Mo K\a'
_diffrn_radiation_wavelength 0.7107
_diffrn_reflns_av_R_equivalents 0.0652
_diffrn_reflns_av_unetI/netI 0.0462
_diffrn_reflns_laue_measured_fraction_full 0.998
_diffrn_reflns_laue_measured_fraction_max 0.998
_diffrn_reflns_limit_h_max 21
_diffrn_reflns_limit_h_min -21
_diffrn_reflns_limit_k_max 16
_diffrn_reflns_limit_k_min -24
_diffrn_reflns_limit_l_max 16
_diffrn_reflns_limit_l_min -20
_diffrn_reflns_number 31589
_diffrn_reflns_point_group_measured_fraction_full 0.998
_diffrn_reflns_point_group_measured_fraction_max 0.998
_diffrn_reflns_theta_full 25.000
_diffrn_reflns_theta_max 24.999
_diffrn_reflns_theta_min 3.123
_exptl_absorpt_coefficient_mu 4.585
_exptl_absorpt_correction_T_max 1.00000
_exptl_absorpt_correction_T_min 0.34376
_exptl_absorpt_correction_type multi-scan
_exptl_absorpt_process_details
;
CrysAlisPro, Agilent Technologies,
Version 1.171.35.21 (release 20-01-2012 CrysAlis171 .NET)
(compiled Jan 23 2012,18:06:46)
Empirical absorption correction using spherical harmonics,
 implemented in SCALE3 ABSPACK scaling algorithm.
;
_exptl_crystal_colour green
_exptl_crystal_density_diffrn 1.622
_exptl_crystal_description plate
_exptl_crystal_F_000 3088
_exptl_crystal_size_max 0.3
_exptl_crystal_size_mid 0.3
_exptl_crystal_size_min 0.08
_refine_diff_density_max 1.965
_refine_diff_density_min -2.020
_refine_diff_density_rms 0.129
_refine_ls_extinction_method none
_refine_ls_goodness_of_fit_ref 1.033
_refine_ls_hydrogen_treatment constr
_refine_ls_matrix_type full
_refine_ls_number_parameters 380
_refine_ls_number_reflns 5644
_refine_ls_number_restraints 0
_refine_ls_restrained_S_all 1.033
_refine_ls_R_factor_all 0.0611
_refine_ls_R_factor_gt 0.0416
_refine_ls_shift/su_max 0.001
_refine_ls_shift/su_mean 0.000
_refine_ls_structure_factor_coef Fsqd
_refine_ls_weighting_details 'w=1/[\s^2^(Fo^2^)+(0.0722P)^2^+2.3256P] where P=(Fo^2^+2Fc^2^)/3'
_refine_ls_weighting_scheme calc
_refine_ls_wR_factor_gt 0.1100
_refine_ls_wR_factor_ref 0.1248
_reflns_Friedel_coverage 0.000
_reflns_number_gt 4289
_reflns_number_total 5644
_reflns_threshold_expression 'I > 2\s(I)'
_cod_data_source_file c5dt02450a2.cif
_cod_data_source_block 3a
_cod_depositor_comments 'Adding full bibliography for 7035981--7035984.cif.'
_cod_database_code 7035981
_shelx_space_group_comment
;
The symmetry employed for this shelxl refinement is uniquely defined
by the following loop, which should always be used as a source of
symmetry information in preference to the above space-group names.
They are only intended as comments.
;
_shelxl_version_number 2013-4

loop_
_space_group_symop_operation_xyz
'x, y, z'
'-x+1/2, -y+1/2, z+1/2'
'x+1/2, -y+1/2, -z'
'-x, y, -z+1/2'
'-x, -y, -z'
'x-1/2, y-1/2, -z-1/2'
'-x-1/2, y-1/2, z'
'x, -y, z-1/2'

loop_
_atom_site_label
_atom_site_type_symbol
_atom_site_fract_x
_atom_site_fract_y
_atom_site_fract_z
_atom_site_U_iso_or_equiv
_atom_site_adp_type
_atom_site_occupancy
_atom_site_site_symmetry_order
_atom_site_calc_flag
_atom_site_refinement_flags_posn
_atom_site_refinement_flags_adp
_atom_site_refinement_flags_occupancy
Pt1 Pt 0.70888(2) 0.04767(2) 0.54930(2) 0.03901(13) Uani 1 1 d . . .
N1 N 0.6273(3) 0.0222(3) 0.4704(3) 0.0492(13) Uani 1 1 d . . .
C2 C 0.6092(4) 0.0548(3) 0.4025(4) 0.0573(19) Uani 1 1 d . . .
H2A H 0.6332 0.0933 0.3908 0.069 Uiso 1 1 calc R U .
C3 C 0.5573(4) 0.0333(4) 0.3511(4) 0.068(2) Uani 1 1 d . . .
H3A H 0.5461 0.0570 0.3058 0.081 Uiso 1 1 calc R U .
C4 C 0.5216(4) -0.0240(4) 0.3671(5) 0.069(2) Uani 1 1 d . . .
H4A H 0.4865 -0.0396 0.3325 0.083 Uiso 1 1 calc R U .
C5 C 0.5390(4) -0.0573(4) 0.4344(5) 0.061(2) Uani 1 1 d . . .
H5A H 0.5152 -0.0959 0.4460 0.073 Uiso 1 1 calc R U .
C6 C 0.5920(3) -0.0341(4) 0.4863(4) 0.0487(16) Uani 1 1 d . . .
C7 C 0.6179(3) -0.0674(4) 0.5577(4) 0.0479(16) Uani 1 1 d . . .
C8 C 0.5865(4) -0.1254(4) 0.5857(5) 0.067(2) Uani 1 1 d . . .
H8A H 0.5481 -0.1438 0.5581 0.081 Uiso 1 1 calc R U .
C9 C 0.6117(4) -0.1549(4) 0.6529(5) 0.072(2) Uani 1 1 d . . .
H9A H 0.5915 -0.1937 0.6702 0.087 Uiso 1 1 calc R U .
C10 C 0.6673(4) -0.1266(4) 0.6945(4) 0.071(2) Uani 1 1 d . . .
H10A H 0.6847 -0.1459 0.7406 0.085 Uiso 1 1 calc R U .
C11 C 0.6974(4) -0.0689(4) 0.6674(4) 0.0558(18) Uani 1 1 d . . .
H11A H 0.7343 -0.0499 0.6969 0.067 Uiso 1 1 calc R U .
C12 C 0.6749(3) -0.0385(3) 0.5989(3) 0.0430(15) Uani 1 1 d . . .
P13 P 0.73071(9) 0.15136(8) 0.50443(9) 0.0444(4) Uani 1 1 d . . .
C14 C 0.7829(3) 0.1618(4) 0.4143(4) 0.0519(17) Uani 1 1 d . . .
C15 C 0.8094(4) 0.2218(4) 0.3915(4) 0.067(2) Uani 1 1 d . . .
H15A H 0.7981 0.2585 0.4211 0.080 Uiso 1 1 calc R U .
C16 C 0.8532(5) 0.2271(5) 0.3237(5) 0.087(3) Uani 1 1 d . . .
H16A H 0.8708 0.2674 0.3081 0.105 Uiso 1 1 calc R U .
C17 C 0.8698(4) 0.1733(6) 0.2814(5) 0.086(3) Uani 1 1 d . . .
H17A H 0.8991 0.1769 0.2367 0.103 Uiso 1 1 calc R U .
C18 C 0.8440(4) 0.1137(5) 0.3033(4) 0.076(2) Uani 1 1 d . . .
H18A H 0.8556 0.0771 0.2735 0.091 Uiso 1 1 calc R U .
C19 C 0.8012(3) 0.1078(4) 0.3692(4) 0.0555(18) Uani 1 1 d . . .
H19A H 0.7841 0.0672 0.3840 0.067 Uiso 1 1 calc R U .
C20 C 0.6485(3) 0.1992(3) 0.4974(3) 0.0466(15) Uani 1 1 d . . .
C21 C 0.6251(4) 0.2308(4) 0.4292(4) 0.0614(19) Uani 1 1 d . . .
H21A H 0.6545 0.2320 0.3844 0.074 Uiso 1 1 calc R U .
C22 C 0.5566(5) 0.2610(4) 0.4280(6) 0.081(3) Uani 1 1 d . . .
H22A H 0.5404 0.2819 0.3824 0.097 Uiso 1 1 calc R U .
C23 C 0.5145(5) 0.2593(4) 0.4941(6) 0.076(2) Uani 1 1 d . . .
H23A H 0.4689 0.2785 0.4929 0.091 Uiso 1 1 calc R U .
C24 C 0.5369(4) 0.2308(4) 0.5606(5) 0.067(2) Uani 1 1 d . . .
H24A H 0.5078 0.2319 0.6056 0.080 Uiso 1 1 calc R U .
C25 C 0.6031(4) 0.1996(4) 0.5632(4) 0.0592(19) Uani 1 1 d . . .
H25A H 0.6175 0.1787 0.6095 0.071 Uiso 1 1 calc R U .
C26 C 0.7870(3) 0.1908(3) 0.5799(4) 0.0495(16) Uani 1 1 d . . .
H26A H 0.8079 0.2304 0.5591 0.059 Uiso 1 1 calc R U .
H26B H 0.7583 0.2014 0.6263 0.059 Uiso 1 1 calc R U .
C27 C 0.8461(3) 0.1432(3) 0.6015(4) 0.0468(15) Uani 1 1 d . . .
H27A H 0.8740 0.1597 0.6458 0.056 Uiso 1 1 calc R U .
H27B H 0.8785 0.1372 0.5568 0.056 Uiso 1 1 calc R U .
P28 P 0.80459(8) 0.06559(9) 0.62826(9) 0.0400(4) Uani 1 1 d . . .
C29 C 0.7833(3) 0.0756(3) 0.7325(3) 0.0419(14) Uani 1 1 d . . .
C30 C 0.8369(4) 0.0778(4) 0.7899(4) 0.0585(18) Uani 1 1 d . . .
H30A H 0.8849 0.0709 0.7755 0.070 Uiso 1 1 calc R U .
C31 C 0.8198(4) 0.0903(4) 0.8680(4) 0.069(2) Uani 1 1 d . . .
H31A H 0.8562 0.0919 0.9061 0.083 Uiso 1 1 calc R U .
C32 C 0.7494(5) 0.1002(4) 0.8896(4) 0.068(2) Uani 1 1 d . . .
H32A H 0.7379 0.1077 0.9426 0.082 Uiso 1 1 calc R U .
C33 C 0.6955(4) 0.0994(4) 0.8337(4) 0.067(2) Uani 1 1 d . . .
H33A H 0.6477 0.1075 0.8481 0.081 Uiso 1 1 calc R U .
C34 C 0.7130(3) 0.0863(3) 0.7557(4) 0.0514(17) Uani 1 1 d . . .
H34A H 0.6763 0.0846 0.7179 0.062 Uiso 1 1 calc R U .
C35 C 0.8771(3) 0.0078(3) 0.6169(3) 0.0440(15) Uani 1 1 d . . .
C36 C 0.8634(4) -0.0522(3) 0.5845(4) 0.0551(18) Uani 1 1 d . . .
H36A H 0.8162 -0.0623 0.5695 0.066 Uiso 1 1 calc R U .
C37 C 0.9167(4) -0.0978(4) 0.5732(4) 0.070(2) Uani 1 1 d . . .
H37A H 0.9057 -0.1385 0.5528 0.084 Uiso 1 1 calc R U .
C38 C 0.9875(4) -0.0816(5) 0.5932(5) 0.086(3) Uani 1 1 d . . .
H38A H 1.0247 -0.1112 0.5846 0.103 Uiso 1 1 calc R U .
C39 C 1.0023(4) -0.0234(5) 0.6247(5) 0.088(3) Uani 1 1 d . . .
H39A H 1.0496 -0.0133 0.6388 0.105 Uiso 1 1 calc R U .
C40 C 0.9478(4) 0.0221(4) 0.6365(5) 0.071(2) Uani 1 1 d . . .
H40A H 0.9591 0.0624 0.6579 0.085 Uiso 1 1 calc R U .
Cl1 Cl 1.0000 0.16861(15) 0.7500 0.0676(7) Uani 1 2 d S T P
Cl2 Cl 1.0000 0.33974(16) 0.2500 0.0907(9) Uani 1 2 d S T P

loop_
_atom_site_aniso_label
_atom_site_aniso_U_11
_atom_site_aniso_U_22
_atom_site_aniso_U_33
_atom_site_aniso_U_23
_atom_site_aniso_U_13
_atom_site_aniso_U_12
Pt1 0.03924(19) 0.03588(19) 0.04191(19) -0.00121(9) -0.00748(9) -0.00386(9)
N1 0.038(3) 0.049(4) 0.061(3) -0.012(3) -0.009(2) 0.000(3)
C2 0.056(4) 0.057(5) 0.060(4) -0.004(3) -0.017(3) -0.004(3)
C3 0.065(5) 0.080(6) 0.058(5) -0.013(4) -0.024(4) 0.011(4)
C4 0.051(5) 0.075(6) 0.082(6) -0.033(5) -0.021(4) 0.008(4)
C5 0.034(4) 0.067(5) 0.082(5) -0.031(4) 0.000(3) -0.005(3)
C6 0.033(3) 0.060(5) 0.053(4) -0.024(3) -0.003(3) 0.003(3)
C7 0.042(4) 0.040(4) 0.062(4) -0.014(3) 0.006(3) 0.001(3)
C8 0.055(4) 0.050(5) 0.097(6) -0.009(4) -0.002(4) -0.018(4)
C9 0.078(5) 0.048(5) 0.091(6) -0.008(4) 0.016(4) -0.010(4)
C10 0.086(6) 0.059(5) 0.068(5) 0.010(4) 0.003(4) -0.011(4)
C11 0.068(5) 0.040(4) 0.059(4) 0.006(3) -0.002(3) -0.011(3)
C12 0.038(4) 0.044(4) 0.047(4) -0.003(3) -0.002(3) -0.005(3)
P13 0.0516(9) 0.0391(10) 0.0425(9) 0.0016(7) -0.0083(7) -0.0030(8)
C14 0.054(4) 0.052(5) 0.049(4) 0.004(3) -0.014(3) -0.004(3)
C15 0.096(6) 0.045(5) 0.060(4) 0.005(3) 0.009(4) -0.011(4)
C16 0.104(7) 0.075(7) 0.083(6) 0.014(5) 0.020(5) -0.024(5)
C17 0.077(6) 0.120(9) 0.061(5) 0.005(5) 0.005(4) 0.001(6)
C18 0.079(6) 0.080(7) 0.067(5) -0.018(4) -0.003(4) -0.001(5)
C19 0.057(4) 0.053(5) 0.056(4) -0.001(3) -0.013(3) 0.000(3)
C20 0.059(4) 0.028(4) 0.053(4) 0.002(3) -0.016(3) 0.001(3)
C21 0.071(5) 0.051(5) 0.063(4) 0.011(4) -0.018(3) 0.003(4)
C22 0.100(7) 0.047(5) 0.095(6) 0.011(5) -0.053(5) 0.001(5)
C23 0.066(5) 0.049(5) 0.113(7) -0.004(5) -0.032(5) 0.007(4)
C24 0.048(4) 0.046(5) 0.107(6) -0.010(4) -0.003(4) -0.009(4)
C25 0.053(4) 0.053(5) 0.072(5) 0.006(4) -0.007(3) 0.001(4)
C26 0.054(4) 0.047(4) 0.048(3) 0.006(3) -0.010(3) -0.009(3)
C27 0.042(3) 0.046(4) 0.052(4) 0.002(3) -0.007(3) -0.005(3)
P28 0.0384(8) 0.0403(9) 0.0413(9) 0.0002(7) -0.0052(6) -0.0030(7)
C29 0.045(4) 0.039(4) 0.041(3) 0.001(3) 0.008(3) -0.010(3)
C30 0.054(4) 0.076(6) 0.045(4) 0.001(4) -0.003(3) 0.001(4)
C31 0.083(5) 0.082(6) 0.041(4) 0.002(4) -0.008(4) -0.013(5)
C32 0.086(6) 0.073(6) 0.045(4) 0.002(4) 0.013(4) -0.013(4)
C33 0.070(5) 0.068(6) 0.063(5) 0.000(4) 0.030(4) -0.002(4)
C34 0.054(4) 0.045(4) 0.055(4) 0.006(3) 0.001(3) -0.004(3)
C35 0.039(3) 0.050(4) 0.043(3) -0.007(3) -0.002(3) 0.002(3)
C36 0.050(4) 0.057(5) 0.058(4) -0.005(3) -0.011(3) 0.003(3)
C37 0.071(5) 0.060(6) 0.080(5) -0.020(4) -0.011(4) 0.014(4)
C38 0.073(6) 0.089(8) 0.097(6) -0.032(6) -0.019(5) 0.028(5)
C39 0.048(5) 0.094(7) 0.121(7) -0.040(6) -0.017(5) 0.018(5)
C40 0.049(4) 0.067(6) 0.096(6) -0.022(5) -0.005(4) 0.006(4)
Cl1 0.0744(17) 0.081(2) 0.0477(13) 0.000 0.0037(11) 0.000
Cl2 0.123(3) 0.073(2) 0.0761(18) 0.000 0.0240(17) 0.000

loop_
_atom_type_symbol
_atom_type_description
_atom_type_scat_dispersion_real
_atom_type_scat_dispersion_imag
_atom_type_scat_source
C C 0.0033 0.0016 'International Tables Vol C Tables 4.2.6.8 and 6.1.1.4'
H H 0.0000 0.0000 'International Tables Vol C Tables 4.2.6.8 and 6.1.1.4'
N N 0.0061 0.0033 'International Tables Vol C Tables 4.2.6.8 and 6.1.1.4'
P P 0.1023 0.0942 'International Tables Vol C Tables 4.2.6.8 and 6.1.1.4'
Cl Cl 0.1484 0.1585 'International Tables Vol C Tables 4.2.6.8 and 6.1.1.4'
Pt Pt -1.7033 8.3905 'International Tables Vol C Tables 4.2.6.8 and 6.1.1.4'

loop_
_geom_angle_atom_site_label_1
_geom_angle_atom_site_label_2
_geom_angle_atom_site_label_3
_geom_angle
C12 Pt1 N1 79.7(2)
C12 Pt1 P28 98.14(17)
N1 Pt1 P28 173.24(16)
C12 Pt1 P13 170.58(18)
N1 Pt1 P13 98.73(17)
P28 Pt1 P13 84.47(6)
C6 N1 C2 117.9(5)
C6 N1 Pt1 116.0(4)
C2 N1 Pt1 126.0(5)
C3 C2 N1 122.7(7)
C2 C3 C4 119.4(7)
C5 C4 C3 118.7(7)
C4 C5 C6 120.8(8)
N1 C6 C5 120.3(7)
N1 C6 C7 114.0(5)
C5 C6 C7 125.5(7)
C12 C7 C8 120.4(7)
C12 C7 C6 117.0(6)
C8 C7 C6 122.6(6)
C9 C8 C7 120.9(7)
C8 C9 C10 119.2(7)
C9 C10 C11 119.7(7)
C12 C11 C10 123.0(7)
C11 C12 C7 116.7(6)
C11 C12 Pt1 129.8(5)
C7 C12 Pt1 113.4(5)
C14 P13 C20 109.1(3)
C14 P13 C26 103.1(3)
C20 P13 C26 106.2(3)
C14 P13 Pt1 118.6(3)
C20 P13 Pt1 112.3(2)
C26 P13 Pt1 106.4(2)
C15 C14 C19 118.6(7)
C15 C14 P13 121.7(6)
C19 C14 P13 119.5(6)
C14 C15 C16 119.9(8)
C17 C16 C15 119.7(8)
C16 C17 C18 121.0(8)
C19 C18 C17 119.9(8)
C18 C19 C14 120.9(7)
C25 C20 C21 118.0(6)
C25 C20 P13 117.1(5)
C21 C20 P13 124.7(5)
C20 C21 C22 119.9(7)
C23 C22 C21 119.3(7)
C24 C23 C22 121.5(8)
C23 C24 C25 120.5(8)
C24 C25 C20 120.7(7)
C27 C26 P13 106.8(5)
C26 C27 P28 108.9(4)
C35 P28 C29 109.9(3)
C35 P28 C27 103.9(3)
C29 P28 C27 103.3(3)
C35 P28 Pt1 114.4(2)
C29 P28 Pt1 114.97(19)
C27 P28 Pt1 109.16(19)
C34 C29 C30 118.2(6)
C34 C29 P28 120.0(5)
C30 C29 P28 121.7(5)
C31 C30 C29 120.6(7)
C32 C31 C30 120.0(7)
C31 C32 C33 120.4(6)
C32 C33 C34 119.2(7)
C29 C34 C33 121.6(6)
C36 C35 C40 117.4(6)
C36 C35 P28 120.0(5)
C40 C35 P28 122.5(5)
C37 C36 C35 122.6(7)
C36 C37 C38 118.4(8)
C39 C38 C37 120.1(8)
C38 C39 C40 120.9(8)
C35 C40 C39 120.6(8)

loop_
_geom_bond_atom_site_label_1
_geom_bond_atom_site_label_2
_geom_bond_distance
Pt1 C12 2.060(6)
Pt1 N1 2.078(5)
Pt1 P28 2.2430(15)
Pt1 P13 2.3030(17)
N1 C6 1.357(9)
N1 C2 1.369(9)
C2 C3 1.365(9)
C3 C4 1.378(11)
C4 C5 1.364(11)
C5 C6 1.397(9)
C6 C7 1.466(9)
C7 C12 1.395(9)
C7 C8 1.409(10)
C8 C9 1.367(10)
C9 C10 1.373(10)
C10 C11 1.390(10)
C11 C12 1.377(9)
P13 C14 1.812(7)
P13 C20 1.815(6)
P13 C26 1.832(6)
C14 C15 1.384(10)
C14 C19 1.388(10)
C15 C16 1.404(10)
C16 C17 1.354(12)
C17 C18 1.370(12)
C18 C19 1.369(10)
C20 C25 1.389(9)
C20 C21 1.390(9)
C21 C22 1.410(11)
C22 C23 1.360(12)
C23 C24 1.330(11)
C24 C25 1.383(10)
C26 C27 1.512(9)
C27 P28 1.830(6)
P28 C35 1.802(6)
P28 C29 1.811(6)
C29 C34 1.374(8)
C29 C30 1.384(8)
C30 C31 1.378(9)
C31 C32 1.367(11)
C32 C33 1.371(10)
C33 C34 1.379(9)
C35 C36 1.376(9)
C35 C40 1.379(9)
C36 C37 1.375(10)
C37 C38 1.391(10)
C38 C39 1.341(12)
C39 C40 1.389(10)

loop_
_geom_torsion_atom_site_label_1
_geom_torsion_atom_site_label_2
_geom_torsion_atom_site_label_3
_geom_torsion_atom_site_label_4
_geom_torsion
C6 N1 C2 C3 0.4(10)
Pt1 N1 C2 C3 176.4(6)
N1 C2 C3 C4 -0.6(12)
C2 C3 C4 C5 0.6(11)
C3 C4 C5 C6 -0.3(11)
C2 N1 C6 C5 0.0(9)
Pt1 N1 C6 C5 -176.5(5)
C2 N1 C6 C7 176.7(6)
Pt1 N1 C6 C7 0.2(7)
C4 C5 C6 N1 0.0(10)
C4 C5 C6 C7 -176.3(6)
N1 C6 C7 C12 -0.9(8)
C5 C6 C7 C12 175.6(6)
N1 C6 C7 C8 177.7(6)
C5 C6 C7 C8 -5.8(10)
C12 C7 C8 C9 -0.9(11)
C6 C7 C8 C9 -179.5(6)
C7 C8 C9 C10 1.6(11)
C8 C9 C10 C11 -0.6(11)
C9 C10 C11 C12 -1.3(12)
C10 C11 C12 C7 1.9(10)
C10 C11 C12 Pt1 177.9(6)
C8 C7 C12 C11 -0.9(10)
C6 C7 C12 C11 177.8(6)
C8 C7 C12 Pt1 -177.5(5)
C6 C7 C12 Pt1 1.2(7)
C20 P13 C14 C15 61.7(6)
C26 P13 C14 C15 -50.8(7)
Pt1 P13 C14 C15 -168.1(5)
C20 P13 C14 C19 -122.5(5)
C26 P13 C14 C19 124.9(5)
Pt1 P13 C14 C19 7.7(6)
C19 C14 C15 C16 0.4(11)
P13 C14 C15 C16 176.2(6)
C14 C15 C16 C17 -0.4(13)
C15 C16 C17 C18 0.4(14)
C16 C17 C18 C19 -0.3(13)
C17 C18 C19 C14 0.4(11)
C15 C14 C19 C18 -0.4(10)
P13 C14 C19 C18 -176.3(5)
C14 P13 C20 C25 -177.0(5)
C26 P13 C20 C25 -66.5(6)
Pt1 P13 C20 C25 49.5(6)
C14 P13 C20 C21 8.6(7)
C26 P13 C20 C21 119.1(6)
Pt1 P13 C20 C21 -124.9(5)
C25 C20 C21 C22 -1.0(10)
P13 C20 C21 C22 173.4(6)
C20 C21 C22 C23 0.6(12)
C21 C22 C23 C24 1.3(12)
C22 C23 C24 C25 -2.6(12)
C23 C24 C25 C20 2.1(11)
C21 C20 C25 C24 -0.3(10)
P13 C20 C25 C24 -175.1(6)
C14 P13 C26 C27 -79.4(5)
C20 P13 C26 C27 166.0(4)
Pt1 P13 C26 C27 46.1(5)
P13 C26 C27 P28 -52.8(5)
C26 C27 P28 C35 159.8(4)
C26 C27 P28 C29 -85.5(5)
C26 C27 P28 Pt1 37.3(5)
C35 P28 C29 C34 -145.2(5)
C27 P28 C29 C34 104.5(6)
Pt1 P28 C29 C34 -14.4(6)
C35 P28 C29 C30 40.0(7)
C27 P28 C29 C30 -70.4(6)
Pt1 P28 C29 C30 170.8(5)
C34 C29 C30 C31 0.2(11)
P28 C29 C30 C31 175.2(6)
C29 C30 C31 C32 0.3(12)
C30 C31 C32 C33 -1.4(12)
C31 C32 C33 C34 2.0(12)
C30 C29 C34 C33 0.4(11)
P28 C29 C34 C33 -174.6(6)
C32 C33 C34 C29 -1.5(12)
C29 P28 C35 C36 109.9(6)
C27 P28 C35 C36 -140.1(6)
Pt1 P28 C35 C36 -21.2(6)
C29 P28 C35 C40 -72.9(7)
C27 P28 C35 C40 37.2(6)
Pt1 P28 C35 C40 156.1(5)
C40 C35 C36 C37 1.6(11)
P28 C35 C36 C37 179.0(6)
C35 C36 C37 C38 -2.1(12)
C36 C37 C38 C39 1.9(14)
C37 C38 C39 C40 -1.3(16)
C36 C35 C40 C39 -0.9(12)
P28 C35 C40 C39 -178.2(7)
C38 C39 C40 C35 0.8(15)
